data_7159464
loop_
_publ_author_name
'Wani, Mohmad Muzafar'
'Rashid, Auqib'
'Bhat, Bilal A.'

_publ_section_title
;
 A micelle-mediated approach enables facile access to bridged
 oxabicyclo[<i>n</i>.3.1]alkene scaffolds.
;
_journal_issue 30
_journal_name_full 'Organic &amp; biomolecular chemistry'
_journal_page_first 6151
_journal_page_last 6159
_journal_paper_doi 10.1039/d3ob00918a
_journal_volume 21
_journal_year 2023
_chemical_formula_moiety 'C16 H18 O4'
_chemical_formula_sum 'C16 H18 O4'
_chemical_formula_weight 274.30
_space_group_crystal_system monoclinic
_space_group_IT_number 14
_space_group_name_Hall '-P 2yn'
_space_group_name_H-M_alt 'P 1 21/n 1'
_atom_sites_solution_hydrogens geom
_atom_sites_solution_primary dual
_audit_creation_date 2023-04-10
_audit_creation_method
;
Olex2 1.3
(compiled 2020.11.12 svn.r5f609507 for OlexSys, GUI svn.r6408)
;
_audit_update_record
;
2023-04-10 deposited with the CCDC.	2023-07-04 downloaded from the CCDC.
;
_cell_angle_alpha 90
_cell_angle_beta 98.689(3)
_cell_angle_gamma 90
_cell_formula_units_Z 4
_cell_length_a 5.8721(2)
_cell_length_b 21.5158(7)
_cell_length_c 12.7252(4)
_cell_measurement_reflns_used 5456
_cell_measurement_temperature 293(10)
_cell_measurement_theta_max 21.8440
_cell_measurement_theta_min 2.4850
_cell_volume 1589.29(9)
_computing_cell_refinement 'CrysAlisPro 1.171.40.35a (Rigaku OD, 2018)'
_computing_data_collection 'CrysAlisPro 1.171.40.35a (Rigaku OD, 2018)'
_computing_data_reduction 'CrysAlisPro 1.171.40.35a (Rigaku OD, 2018)'
_computing_molecular_graphics 'Olex2 1.3 (Dolomanov et al., 2009)'
_computing_publication_material 'Olex2 1.3 (Dolomanov et al., 2009)'
_computing_structure_refinement 'SHELXL 2018/3 (Sheldrick, 2015)'
_computing_structure_solution 'SHELXT 2014/5 (Sheldrick, 2014)'
_diffrn_ambient_environment air
_diffrn_ambient_temperature 293(10)
_diffrn_detector 'CCD plate'
_diffrn_detector_area_resol_mean 10.0000
_diffrn_detector_type HyPix3000
_diffrn_measured_fraction_theta_full 0.998
_diffrn_measured_fraction_theta_max 0.958
_diffrn_measurement_details
;
List of Runs (angles in degrees, time in seconds):

  # Type    Start    End  Width  t~exp~   \w     \q     \k     \f   Frames
#--------------------------------------------------------------------------
  1  \w     -9.00  39.00   0.50    2.20    --   16.22  30.00  30.00   96
  2  \w     55.00  86.00   0.50    2.20    --   16.22  30.00  30.00   62
  3  \w     -2.00  85.00   0.50    2.20    --   16.22  30.00 -60.00  174
  4  \w      4.00  65.00   0.50    2.20    --   16.22-116.00 -33.00  122
  5  \w    -35.00  22.00   0.50    2.20    --  -14.97 -94.00 -30.00  114
  6  \w     -4.00  41.00   0.50    2.20    --   16.22 -45.00  90.00   90
  7  \w    -32.00  19.00   0.50    2.20    --  -14.97 -94.00 150.00  102
  8  \w     32.00  94.00   0.50    2.20    --   16.22-166.00 179.00  124
  9  \w    -30.00  12.00   0.50    2.20    --  -14.97 -61.00 150.00   84
 10  \w    -53.00  -7.00   0.50    2.20    --   16.22 -45.00  90.00   92
 11  \w    -67.00 -35.00   0.50    2.20    --  -14.97 -61.00 150.00   64
 12  \w    -91.00 -45.00   0.50    2.20    --  -14.97-166.00 179.00   92
 13  \w    -64.00  -3.00   0.50    2.20    --  -14.97 116.00  54.00  122
 14  \w    -61.00 -15.00   0.50    2.20    --  -14.97 125.00  60.00   92
 15  \w    -93.00 -31.00   0.50    2.20    --  -14.97 166.00-158.00  124
 16  \w     45.00  92.00   0.50    2.20    --   16.22 166.00-158.00   94
;
_diffrn_measurement_device 'four-circle diffractometer'
_diffrn_measurement_device_type 'XtaLAB Synergy, Single source at offset/far, HyPix3000'
_diffrn_measurement_method '\w scans'
_diffrn_orient_matrix_type 'CrysAlisPro convention (1999,Acta A55,543-557)'
_diffrn_orient_matrix_UB_11 -0.0166216000
_diffrn_orient_matrix_UB_12 0.0320130000
_diffrn_orient_matrix_UB_13 0.0097939000
_diffrn_orient_matrix_UB_21 -0.0157217000
_diffrn_orient_matrix_UB_22 0.0059061000
_diffrn_orient_matrix_UB_23 -0.0554709000
_diffrn_orient_matrix_UB_31 -0.1200013000
_diffrn_orient_matrix_UB_32 -0.0052184000
_diffrn_orient_matrix_UB_33 -0.0027583000
_diffrn_radiation_monochromator mirror
_diffrn_radiation_probe x-ray
_diffrn_radiation_type 'Mo K\a'
_diffrn_radiation_wavelength 0.71073
_diffrn_reflns_av_R_equivalents 0.0319
_diffrn_reflns_av_unetI/netI 0.0428
_diffrn_reflns_Laue_measured_fraction_full 0.998
_diffrn_reflns_Laue_measured_fraction_max 0.958
_diffrn_reflns_limit_h_max 7
_diffrn_reflns_limit_h_min -7
_diffrn_reflns_limit_k_max 26
_diffrn_reflns_limit_k_min -26
_diffrn_reflns_limit_l_max 15
_diffrn_reflns_limit_l_min -16
_diffrn_reflns_number 16638
_diffrn_reflns_point_group_measured_fraction_full 0.998
_diffrn_reflns_point_group_measured_fraction_max 0.958
_diffrn_reflns_theta_full 25.242
_diffrn_reflns_theta_max 26.957
_diffrn_reflns_theta_min 1.875
_diffrn_source 'micro-focus sealed X-ray tube'
_diffrn_source_type 'PhotonJet (Mo) X-ray Source'
_exptl_absorpt_coefficient_mu 0.082
_exptl_absorpt_correction_T_max 1.00000
_exptl_absorpt_correction_T_min 0.72944
_exptl_absorpt_correction_type multi-scan
_exptl_absorpt_process_details
;
CrysAlisPro 1.171.40.35a (Rigaku Oxford Diffraction, 2018)
Empirical absorption correction using spherical harmonics,
 implemented in SCALE3 ABSPACK scaling algorithm.
;
_exptl_crystal_colour 'clear light colourless'
_exptl_crystal_colour_lustre clear
_exptl_crystal_colour_modifier light
_exptl_crystal_colour_primary colourless
_exptl_crystal_density_diffrn 1.146
_exptl_crystal_description needle
_exptl_crystal_F_000 584
_refine_diff_density_max 0.328
_refine_diff_density_min -0.178
_refine_diff_density_rms 0.039
_refine_ls_extinction_method none
_refine_ls_goodness_of_fit_ref 1.078
_refine_ls_hydrogen_treatment constr
_refine_ls_matrix_type full
_refine_ls_number_parameters 182
_refine_ls_number_reflns 3323
_refine_ls_number_restraints 0
_refine_ls_restrained_S_all 1.078
_refine_ls_R_factor_all 0.1059
_refine_ls_R_factor_gt 0.0607
_refine_ls_shift/su_max 0.000
_refine_ls_shift/su_mean 0.000
_refine_ls_structure_factor_coef Fsqd
_refine_ls_weighting_details 'w=1/[\s^2^(Fo^2^)+(0.0989P)^2^] where P=(Fo^2^+2Fc^2^)/3'
_refine_ls_weighting_scheme calc
_refine_ls_wR_factor_gt 0.1760
_refine_ls_wR_factor_ref 0.1994
_reflns_Friedel_coverage 0.000
_reflns_number_gt 1766
_reflns_number_total 3323
_reflns_threshold_expression 'I > 2\s(I)'
_cod_data_source_file d3ob00918a2.cif
_cod_data_source_block gm57
_cod_depositor_comments 'Adding full bibliography for 7159464.cif.'
_cod_database_code 7159464
_shelx_shelxl_version_number 2018/3
_chemical_oxdiff_formula 'C H N O '
_shelx_space_group_comment
;
The symmetry employed for this shelxl refinement is uniquely defined
by the following loop, which should always be used as a source of
symmetry information in preference to the above space-group names.
They are only intended as comments.
;
_reflns_odcompleteness_completeness 99.29
_reflns_odcompleteness_iscentric 1
_reflns_odcompleteness_theta 26.32
_olex2_refinement_description
;
1. Fixed Uiso
 At 1.2 times of:
  All C(H) groups, All C(H,H) groups
 At 1.5 times of:
  All O(H) groups
2.a Ternary CH refined with riding coordinates:
 C11(H11), C5(H5)
2.b Secondary CH2 refined with riding coordinates:
 C12(H12A,H12B), C10(H10A,H10B), C6(H6A,H6B), C2(H2A,H2B), C3(H3A,H3B), C4(H4A,
 H4B)
2.c Aromatic/amide H refined with riding coordinates:
 C14(H14), C16(H16), C15(H15)
2.d Idealised tetrahedral OH refined as rotating group:
 O1(H1)
;
_smtbx_masks_void_probe_radius 1.2
_smtbx_masks_void_truncation_radius 1.2
_olex2_submission_special_instructions 'No special instructions were received'
_oxdiff_exptl_absorpt_empirical_details
;
Empirical correction (ABSPACK) includes:
- Absorption correction using spherical harmonics
- Frame scaling
;
_oxdiff_exptl_absorpt_empirical_full_max 1.291
_oxdiff_exptl_absorpt_empirical_full_min 0.622

loop_
_space_group_symop_operation_xyz
'x, y, z'
'-x+1/2, y+1/2, -z+1/2'
'-x, -y, -z'
'x-1/2, -y-1/2, z-1/2'

loop_
_atom_site_label
_atom_site_type_symbol
_atom_site_fract_x
_atom_site_fract_y
_atom_site_fract_z
_atom_site_U_iso_or_equiv
_atom_site_adp_type
_atom_site_occupancy
_atom_site_site_symmetry_order
_atom_site_calc_flag
_atom_site_refinement_flags_posn
_atom_site_refinement_flags_adp
_atom_site_refinement_flags_occupancy
_atom_site_disorder_assembly
_atom_site_disorder_group
O2 O 0.4618(3) 0.70851(7) 0.46016(13) 0.0615(5) Uani 1 1 d . . . . .
O1 O 0.2877(3) 0.76411(10) 0.31845(13) 0.0767(5) Uani 1 1 d . . . . .
H1 H 0.397070 0.783680 0.302190 0.115 Uiso 1 1 calc R U . . .
O3 O 0.1284(3) 0.65976(8) 0.76388(14) 0.0821(6) Uani 1 1 d . . . . .
O4 O 0.5759(3) 0.46210(9) 0.67479(15) 0.0836(6) Uani 1 1 d . . . . .
C7 C 0.4292(4) 0.67374(11) 0.54466(18) 0.0548(6) Uani 1 1 d . . . . .
C8 C 0.2657(4) 0.68571(11) 0.60630(18) 0.0557(6) Uani 1 1 d . . . . .
C13 C 0.6634(4) 0.51564(12) 0.6406(2) 0.0645(7) Uani 1 1 d . . . . .
C1 C 0.3052(4) 0.76150(12) 0.42815(18) 0.0593(7) Uani 1 1 d . . . . .
C12 C 0.5945(4) 0.62037(11) 0.56130(19) 0.0612(7) Uani 1 1 d . . . . .
H12A H 0.625441 0.605394 0.492950 0.073 Uiso 1 1 calc R U . . .
H12B H 0.738954 0.634367 0.601557 0.073 Uiso 1 1 calc R U . . .
C9 C 0.2599(4) 0.64840(12) 0.70056(19) 0.0610(7) Uani 1 1 d . . . . .
C10 C 0.4235(4) 0.59427(12) 0.72062(19) 0.0660(7) Uani 1 1 d . . . . .
H10A H 0.349510 0.561282 0.754972 0.079 Uiso 1 1 calc R U . . .
H10B H 0.558759 0.607291 0.769024 0.079 Uiso 1 1 calc R U . . .
C11 C 0.4993(4) 0.56875(12) 0.61947(19) 0.0644(7) Uani 1 1 d . . . . .
H11 H 0.361284 0.553258 0.574033 0.077 Uiso 1 1 calc R U . . .
C6 C 0.0727(4) 0.74839(12) 0.45961(19) 0.0629(7) Uani 1 1 d . . . . .
H6A H 0.006826 0.711336 0.423693 0.075 Uiso 1 1 calc R U . . .
H6B H -0.030705 0.782939 0.439267 0.075 Uiso 1 1 calc R U . . .
C5 C 0.1029(4) 0.73908(11) 0.5795(2) 0.0629(7) Uani 1 1 d . . . . .
H5 H -0.046351 0.728764 0.600578 0.075 Uiso 1 1 calc R U . . .
C2 C 0.4151(4) 0.81858(12) 0.4825(2) 0.0675(7) Uani 1 1 d . . . . .
H2A H 0.329322 0.854958 0.454229 0.081 Uiso 1 1 calc R U . . .
H2B H 0.570774 0.822465 0.466359 0.081 Uiso 1 1 calc R U . . .
C3 C 0.4235(5) 0.81701(12) 0.6032(2) 0.0706(7) Uani 1 1 d . . . . .
H3A H 0.541501 0.787934 0.633733 0.085 Uiso 1 1 calc R U . . .
H3B H 0.465508 0.857848 0.632143 0.085 Uiso 1 1 calc R U . . .
C4 C 0.1939(5) 0.79796(13) 0.6350(2) 0.0799(8) Uani 1 1 d . . . . .
H4A H 0.212972 0.791670 0.711328 0.096 Uiso 1 1 calc R U . . .
H4B H 0.082921 0.831132 0.617210 0.096 Uiso 1 1 calc R U . . .
C14 C 0.8820(5) 0.50717(15) 0.6300(3) 0.0884(9) Uani 1 1 d . . . . .
H14 H 0.980608 0.536649 0.607981 0.106 Uiso 1 1 calc R U . . .
C16 C 0.7524(6) 0.41934(15) 0.6846(2) 0.0871(9) Uani 1 1 d . . . . .
H16 H 0.740170 0.378445 0.706727 0.104 Uiso 1 1 calc R U . . .
C15 C 0.9380(6) 0.44389(17) 0.6587(3) 0.0935(10) Uani 1 1 d . . . . .
H15 H 1.079279 0.424352 0.658771 0.112 Uiso 1 1 calc R U . . .

loop_
_atom_site_aniso_label
_atom_site_aniso_U_11
_atom_site_aniso_U_22
_atom_site_aniso_U_33
_atom_site_aniso_U_23
_atom_site_aniso_U_13
_atom_site_aniso_U_12
O2 0.0650(10) 0.0594(11) 0.0651(11) 0.0076(9) 0.0264(7) 0.0050(9)
O1 0.0861(12) 0.0890(15) 0.0546(11) 0.0039(10) 0.0096(8) -0.0132(10)
O3 0.1103(14) 0.0781(14) 0.0686(12) 0.0026(10) 0.0484(10) 0.0128(11)
O4 0.0802(12) 0.0687(14) 0.1021(16) 0.0111(11) 0.0151(10) 0.0074(11)
C7 0.0572(13) 0.0540(16) 0.0552(14) -0.0033(12) 0.0155(10) -0.0041(12)
C8 0.0591(13) 0.0511(15) 0.0598(15) 0.0007(12) 0.0184(10) -0.0018(12)
C13 0.0660(16) 0.0548(17) 0.0744(17) 0.0042(13) 0.0164(12) 0.0003(13)
C1 0.0673(14) 0.0628(17) 0.0492(13) 0.0023(13) 0.0138(10) -0.0051(13)
C12 0.0605(14) 0.0620(18) 0.0640(15) 0.0017(13) 0.0193(11) 0.0034(13)
C9 0.0757(15) 0.0553(17) 0.0545(14) -0.0062(12) 0.0182(11) -0.0038(13)
C10 0.0868(17) 0.0604(18) 0.0528(15) 0.0023(12) 0.0174(12) 0.0033(13)
C11 0.0657(14) 0.0652(18) 0.0640(16) -0.0020(14) 0.0148(11) 0.0017(13)
C6 0.0570(14) 0.0636(18) 0.0679(16) -0.0002(13) 0.0087(11) -0.0034(12)
C5 0.0679(15) 0.0574(17) 0.0678(16) -0.0014(14) 0.0246(11) -0.0045(13)
C2 0.0757(16) 0.0618(17) 0.0664(16) -0.0005(14) 0.0151(12) -0.0098(13)
C3 0.0917(18) 0.0584(17) 0.0610(16) -0.0081(14) 0.0088(13) -0.0114(14)
C4 0.110(2) 0.072(2) 0.0628(17) 0.0006(15) 0.0295(14) 0.0068(17)
C14 0.0704(18) 0.076(2) 0.122(3) 0.0147(19) 0.0256(16) 0.0101(16)
C16 0.105(2) 0.065(2) 0.086(2) 0.0068(16) -0.0034(17) 0.0196(19)
C15 0.077(2) 0.088(3) 0.113(3) 0.002(2) 0.0085(17) 0.0250(18)

loop_
_atom_type_symbol
_atom_type_description
_atom_type_scat_dispersion_real
_atom_type_scat_dispersion_imag
_atom_type_scat_source
C C 0.0033 0.0016 'International Tables Vol C Tables 4.2.6.8 and 6.1.1.4'
H H 0.0000 0.0000 'International Tables Vol C Tables 4.2.6.8 and 6.1.1.4'
O O 0.0106 0.0060 'International Tables Vol C Tables 4.2.6.8 and 6.1.1.4'

loop_
_geom_angle_atom_site_label_1
_geom_angle_atom_site_label_2
_geom_angle_atom_site_label_3
_geom_angle
_geom_angle_site_symmetry_1
_geom_angle_site_symmetry_3
_geom_angle_publ_flag
C7 O2 C1 119.30(16) . . ?
C1 O1 H1 109.5 . . ?
C13 O4 C16 106.2(2) . . ?
O2 C7 C8 123.8(2) . . ?
O2 C7 C12 111.78(17) . . ?
C8 C7 C12 124.4(2) . . ?
C7 C8 C9 118.8(2) . . ?
C7 C8 C5 119.8(2) . . ?
C9 C8 C5 121.2(2) . . ?
O4 C13 C11 116.2(2) . . ?
C14 C13 O4 109.6(2) . . ?
C14 C13 C11 134.1(3) . . ?
O2 C1 C6 109.41(19) . . ?
O2 C1 C2 107.22(19) . . ?
O1 C1 O2 104.87(19) . . ?
O1 C1 C6 110.07(19) . . ?
O1 C1 C2 113.0(2) . . ?
C2 C1 C6 111.9(2) . . ?
C7 C12 H12A 109.4 . . ?
C7 C12 H12B 109.4 . . ?
H12A C12 H12B 108.0 . . ?
C11 C12 C7 110.95(19) . . ?
C11 C12 H12A 109.4 . . ?
C11 C12 H12B 109.4 . . ?
O3 C9 C8 122.1(2) . . ?
O3 C9 C10 119.5(2) . . ?
C8 C9 C10 118.3(2) . . ?
C9 C10 H10A 108.9 . . ?
C9 C10 H10B 108.9 . . ?
C9 C10 C11 113.3(2) . . ?
H10A C10 H10B 107.7 . . ?
C11 C10 H10A 108.9 . . ?
C11 C10 H10B 108.9 . . ?
C13 C11 C10 112.7(2) . . ?
C13 C11 H11 107.4 . . ?
C12 C11 C13 112.3(2) . . ?
C12 C11 C10 109.3(2) . . ?
C12 C11 H11 107.4 . . ?
C10 C11 H11 107.4 . . ?
C1 C6 H6A 110.0 . . ?
C1 C6 H6B 110.0 . . ?
C1 C6 C5 108.54(19) . . ?
H6A C6 H6B 108.4 . . ?
C5 C6 H6A 110.0 . . ?
C5 C6 H6B 110.0 . . ?
C8 C5 C6 107.59(19) . . ?
C8 C5 H5 109.3 . . ?
C8 C5 C4 111.6(2) . . ?
C6 C5 H5 109.3 . . ?
C4 C5 C6 109.8(2) . . ?
C4 C5 H5 109.3 . . ?
C1 C2 H2A 109.0 . . ?
C1 C2 H2B 109.0 . . ?
C1 C2 C3 112.9(2) . . ?
H2A C2 H2B 107.8 . . ?
C3 C2 H2A 109.0 . . ?
C3 C2 H2B 109.0 . . ?
C2 C3 H3A 109.2 . . ?
C2 C3 H3B 109.2 . . ?
H3A C3 H3B 107.9 . . ?
C4 C3 C2 112.2(2) . . ?
C4 C3 H3A 109.2 . . ?
C4 C3 H3B 109.2 . . ?
C5 C4 C3 111.5(2) . . ?
C5 C4 H4A 109.3 . . ?
C5 C4 H4B 109.3 . . ?
C3 C4 H4A 109.3 . . ?
C3 C4 H4B 109.3 . . ?
H4A C4 H4B 108.0 . . ?
C13 C14 H14 126.5 . . ?
C13 C14 C15 107.0(3) . . ?
C15 C14 H14 126.5 . . ?
O4 C16 H16 124.6 . . ?
C15 C16 O4 110.8(3) . . ?
C15 C16 H16 124.6 . . ?
C14 C15 H15 126.8 . . ?
C16 C15 C14 106.4(3) . . ?
C16 C15 H15 126.8 . . ?

loop_
_geom_bond_atom_site_label_1
_geom_bond_atom_site_label_2
_geom_bond_distance
_geom_bond_site_symmetry_2
_geom_bond_publ_flag
O2 C7 1.347(3) . ?
O2 C1 1.482(3) . ?
O1 H1 0.8200 . ?
O1 C1 1.385(3) . ?
O3 C9 1.222(3) . ?
O4 C13 1.359(3) . ?
O4 C16 1.377(3) . ?
C7 C8 1.353(3) . ?
C7 C12 1.498(3) . ?
C8 C9 1.448(3) . ?
C8 C5 1.500(3) . ?
C13 C11 1.493(3) . ?
C13 C14 1.324(3) . ?
C1 C6 1.506(3) . ?
C1 C2 1.506(3) . ?
C12 H12A 0.9700 . ?
C12 H12B 0.9700 . ?
C12 C11 1.490(3) . ?
C9 C10 1.507(3) . ?
C10 H10A 0.9700 . ?
C10 H10B 0.9700 . ?
C10 C11 1.526(3) . ?
C11 H11 0.9800 . ?
C6 H6A 0.9700 . ?
C6 H6B 0.9700 . ?
C6 C5 1.523(3) . ?
C5 H5 0.9800 . ?
C5 C4 1.508(3) . ?
C2 H2A 0.9700 . ?
C2 H2B 0.9700 . ?
C2 C3 1.531(3) . ?
C3 H3A 0.9700 . ?
C3 H3B 0.9700 . ?
C3 C4 1.521(4) . ?
C4 H4A 0.9700 . ?
C4 H4B 0.9700 . ?
C14 H14 0.9300 . ?
C14 C15 1.435(4) . ?
C16 H16 0.9300 . ?
C16 C15 1.298(4) . ?
C15 H15 0.9300 . ?

loop_
_geom_torsion_atom_site_label_1
_geom_torsion_atom_site_label_2
_geom_torsion_atom_site_label_3
_geom_torsion_atom_site_label_4
_geom_torsion
_geom_torsion_site_symmetry_1
_geom_torsion_site_symmetry_2
_geom_torsion_site_symmetry_3
_geom_torsion_site_symmetry_4
_geom_torsion_publ_flag
O2 C7 C8 C9 -174.6(2) . . . . ?
O2 C7 C8 C5 2.1(4) . . . . ?
O2 C7 C12 C11 -155.2(2) . . . . ?
O2 C1 C6 C5 59.3(2) . . . . ?
O2 C1 C2 C3 -67.8(2) . . . . ?
O1 C1 C6 C5 174.1(2) . . . . ?
O1 C1 C2 C3 177.2(2) . . . . ?
O3 C9 C10 C11 155.5(2) . . . . ?
O4 C13 C11 C12 -167.9(2) . . . . ?
O4 C13 C11 C10 68.2(3) . . . . ?
O4 C13 C14 C15 0.3(3) . . . . ?
O4 C16 C15 C14 0.1(3) . . . . ?
C7 O2 C1 O1 -146.56(18) . . . . ?
C7 O2 C1 C6 -28.5(3) . . . . ?
C7 O2 C1 C2 93.1(2) . . . . ?
C7 C8 C9 O3 174.3(2) . . . . ?
C7 C8 C9 C10 -5.2(3) . . . . ?
C7 C8 C5 C6 29.3(3) . . . . ?
C7 C8 C5 C4 -91.1(3) . . . . ?
C7 C12 C11 C13 -178.1(2) . . . . ?
C7 C12 C11 C10 -52.2(3) . . . . ?
C8 C7 C12 C11 24.5(3) . . . . ?
C8 C9 C10 C11 -25.0(3) . . . . ?
C8 C5 C4 C3 60.3(3) . . . . ?
C13 O4 C16 C15 0.1(3) . . . . ?
C13 C14 C15 C16 -0.3(4) . . . . ?
C1 O2 C7 C8 -2.9(3) . . . . ?
C1 O2 C7 C12 176.76(18) . . . . ?
C1 C6 C5 C8 -59.1(3) . . . . ?
C1 C6 C5 C4 62.5(3) . . . . ?
C1 C2 C3 C4 -47.1(3) . . . . ?
C12 C7 C8 C9 5.7(4) . . . . ?
C12 C7 C8 C5 -177.5(2) . . . . ?
C9 C8 C5 C6 -154.0(2) . . . . ?
C9 C8 C5 C4 85.5(3) . . . . ?
C9 C10 C11 C13 179.3(2) . . . . ?
C9 C10 C11 C12 53.7(3) . . . . ?
C11 C13 C14 C15 -176.8(3) . . . . ?
C6 C1 C2 C3 52.2(3) . . . . ?
C6 C5 C4 C3 -58.9(3) . . . . ?
C5 C8 C9 O3 -2.4(4) . . . . ?
C5 C8 C9 C10 178.1(2) . . . . ?
C2 C1 C6 C5 -59.4(3) . . . . ?
C2 C3 C4 C5 50.7(3) . . . . ?
C14 C13 C11 C12 9.1(4) . . . . ?
C14 C13 C11 C10 -114.8(3) . . . . ?
C16 O4 C13 C11 177.5(2) . . . . ?
C16 O4 C13 C14 -0.2(3) . . . . ?

loop_
_smtbx_masks_void_nr
_smtbx_masks_void_average_x
_smtbx_masks_void_average_y
_smtbx_masks_void_average_z
_smtbx_masks_void_volume
_smtbx_masks_void_count_electrons
_smtbx_masks_void_content
1 -0.705 0.000 0.500 155.8 44.4 ?
2 -0.253 0.500 0.000 155.8 44.4 ?
